data_7251096
loop_
_publ_author_name
'Kawahata, Masatoshi'
'Makino, Hayahide'
'Hyodo, Tadashi'
'Tominaga, Masahide'
'Yamaguchi, Kentaro'

_publ_section_title
;
 Tetrameric H-shaped assemblies as a motif in inclusion crystals of
 bent-shaped host molecules having nitrophenol moieties
;
_journal_issue 47
_journal_name_full CrystEngComm
_journal_page_first 7655
_journal_page_last 7661
_journal_paper_doi 10.1039/D5CE00655D
_journal_volume 27
_journal_year 2025
_chemical_formula_sum 'C22 H22 Br2 O2'
_chemical_formula_weight 478.21
_space_group_crystal_system monoclinic
_space_group_IT_number 14
_space_group_name_Hall '-P 2ybc'
_space_group_name_H-M_alt 'P 1 21/c 1'
_atom_sites_solution_hydrogens mixed
_audit_creation_method SHELXL-2019/3
_audit_update_record
;
2025-06-02 deposited with the CCDC.	2025-10-13 downloaded from the CCDC.
;
_cell_angle_alpha 90
_cell_angle_beta 106.293(2)
_cell_angle_gamma 90
_cell_formula_units_Z 4
_cell_length_a 13.123(3)
_cell_length_b 11.645(2)
_cell_length_c 12.458(2)
_cell_measurement_reflns_used 6866
_cell_measurement_temperature 100(2)
_cell_measurement_theta_max 26.82
_cell_measurement_theta_min 2.21
_cell_volume 1827.3(6)
_computing_cell_refinement 'SAINT (Bruker AXS, 2004)'
_computing_data_collection 'APEX2 (Bruker AXS, 2006)'
_computing_data_reduction 'SAINT (Bruker AXS, 2004)'
_computing_molecular_graphics 'ORTEP-3 for Windows (Farrugia, 1997)'
_computing_publication_material 'SHELXLE (H\"ubschle et al., 2011)'
_computing_structure_refinement 'SHELXL-2019/3 (Sheldrick, 2018)'
_computing_structure_solution 'SHELXT 2018/2 (Sheldrick, 2018)'
_diffrn_ambient_temperature 100(2)
_diffrn_detector_area_resol_mean 8.333
_diffrn_measured_fraction_theta_full 0.982
_diffrn_measured_fraction_theta_max 0.925
_diffrn_measurement_device_type 'Bruker APEX II CCD area detector'
_diffrn_measurement_method '\f and \w scans'
_diffrn_radiation_type MoK\a
_diffrn_radiation_wavelength 0.71073
_diffrn_reflns_av_R_equivalents 0.0252
_diffrn_reflns_av_unetI/netI 0.0177
_diffrn_reflns_Laue_measured_fraction_full 0.982
_diffrn_reflns_Laue_measured_fraction_max 0.925
_diffrn_reflns_limit_h_max 16
_diffrn_reflns_limit_h_min -16
_diffrn_reflns_limit_k_max 14
_diffrn_reflns_limit_k_min -14
_diffrn_reflns_limit_l_max 15
_diffrn_reflns_limit_l_min -15
_diffrn_reflns_number 16373
_diffrn_reflns_point_group_measured_fraction_full 0.982
_diffrn_reflns_point_group_measured_fraction_max 0.925
_diffrn_reflns_theta_full 25.242
_diffrn_reflns_theta_max 26.132
_diffrn_reflns_theta_min 1.617
_diffrn_source 'fine-focus sealed tube'
_exptl_absorpt_coefficient_mu 4.451
_exptl_absorpt_correction_T_max 0.4588
_exptl_absorpt_correction_T_min 0.3349
_exptl_absorpt_correction_type empirical
_exptl_absorpt_process_details 'SADABS Sheldrick 1996'
_exptl_crystal_colour colorless
_exptl_crystal_density_diffrn 1.738
_exptl_crystal_description prismatic
_exptl_crystal_F_000 960
_exptl_crystal_size_max 0.300
_exptl_crystal_size_mid 0.300
_exptl_crystal_size_min 0.150
_refine_diff_density_max 0.382
_refine_diff_density_min -0.229
_refine_diff_density_rms 0.055
_refine_ls_extinction_method none
_refine_ls_goodness_of_fit_ref 1.058
_refine_ls_hydrogen_treatment mixed
_refine_ls_matrix_type full
_refine_ls_number_parameters 241
_refine_ls_number_reflns 3361
_refine_ls_number_restraints 0
_refine_ls_restrained_S_all 1.058
_refine_ls_R_factor_all 0.0188
_refine_ls_R_factor_gt 0.0173
_refine_ls_shift/su_max 0.002
_refine_ls_shift/su_mean 0.000
_refine_ls_structure_factor_coef Fsqd
_refine_ls_weighting_details 'w=1/[\s^2^(Fo^2^)+(0.0158P)^2^+1.5939P] where P=(Fo^2^+2Fc^2^)/3'
_refine_ls_weighting_scheme calc
_refine_ls_wR_factor_gt 0.0425
_refine_ls_wR_factor_ref 0.0430
_reflns_Friedel_coverage 0.000
_reflns_number_gt 3174
_reflns_number_total 3361
_reflns_threshold_expression 'I > 2\s(I)'
_cod_data_source_file d5ce00655d2.cif
_cod_data_source_block 2a
_cod_depositor_comments 'Adding full bibliography for 7251093--7251096.cif.'
_cod_original_sg_symbol_H-M 'P 21/c'
_cod_database_code 7251096
_shelx_shelxl_version_number 2019/3
_shelx_space_group_comment
;
The symmetry employed for this shelxl refinement is uniquely defined
by the following loop, which should always be used as a source of
symmetry information in preference to the above space-group names.
They are only intended as comments.
;
_shelx_estimated_absorpt_t_min 0.349
_shelx_estimated_absorpt_t_max 0.555

loop_
_space_group_symop_operation_xyz
'x, y, z'
'-x, y+1/2, -z+1/2'
'-x, -y, -z'
'x, -y-1/2, z-1/2'

loop_
_atom_site_label
_atom_site_type_symbol
_atom_site_fract_x
_atom_site_fract_y
_atom_site_fract_z
_atom_site_U_iso_or_equiv
_atom_site_adp_type
_atom_site_occupancy
_atom_site_site_symmetry_order
_atom_site_calc_flag
_atom_site_refinement_flags_posn
_atom_site_refinement_flags_adp
_atom_site_refinement_flags_occupancy
_atom_site_disorder_assembly
_atom_site_disorder_group
C1 C 0.91624(13) 0.61227(15) 0.89785(14) 0.0133(3) Uani 1 1 d . . . . .
H1 H 0.952579 0.596737 0.978465 0.016 Uiso 1 1 calc R U . . .
C2 C 0.82155(13) 0.53013(14) 0.85791(13) 0.0130(3) Uani 1 1 d . . . . .
H2A H 0.773230 0.538812 0.905783 0.016 Uiso 1 1 calc R U . . .
H2B H 0.847137 0.449762 0.863861 0.016 Uiso 1 1 calc R U . . .
C3 C 0.76120(13) 0.55748(14) 0.73519(13) 0.0108(3) Uani 1 1 d . . . . .
C4 C 0.72771(13) 0.68531(14) 0.72339(14) 0.0101(3) Uani 1 1 d . . . . .
H4A H 0.689555 0.701522 0.644305 0.012 Uiso 1 1 calc R U . . .
H4B H 0.678274 0.700254 0.768959 0.012 Uiso 1 1 calc R U . . .
C5 C 0.82416(13) 0.76684(14) 0.76129(14) 0.0106(3) Uani 1 1 d . . . . .
C6 C 0.87901(13) 0.73814(14) 0.88465(14) 0.0117(3) Uani 1 1 d . . . . .
H6A H 0.940870 0.789452 0.913067 0.014 Uiso 1 1 calc R U . . .
H6B H 0.828891 0.751698 0.929734 0.014 Uiso 1 1 calc R U . . .
C7 C 0.99472(14) 0.59141(15) 0.82902(15) 0.0159(4) Uani 1 1 d . . . . .
H7A H 1.057182 0.642303 0.855453 0.019 Uiso 1 1 calc R U . . .
H7B H 1.019550 0.510759 0.837578 0.019 Uiso 1 1 calc R U . . .
C8 C 0.84003(13) 0.53935(15) 0.66521(14) 0.0138(4) Uani 1 1 d . . . . .
H8A H 0.862638 0.457947 0.670263 0.017 Uiso 1 1 calc R U . . .
H8B H 0.804233 0.556717 0.585773 0.017 Uiso 1 1 calc R U . . .
C9 C 0.93809(13) 0.61659(15) 0.70626(14) 0.0141(4) Uani 1 1 d . . . . .
H9 H 0.987958 0.601459 0.660159 0.017 Uiso 1 1 calc R U . . .
C10 C 0.90419(13) 0.74278(15) 0.69356(14) 0.0130(4) Uani 1 1 d . . . . .
H10A H 0.871035 0.760495 0.613635 0.016 Uiso 1 1 calc R U . . .
H10B H 0.967262 0.792660 0.720826 0.016 Uiso 1 1 calc R U . . .
C11 C 0.66077(13) 0.48395(14) 0.69219(14) 0.0118(3) Uani 1 1 d . . . . .
C12 C 0.64789(14) 0.41502(14) 0.59711(14) 0.0129(3) Uani 1 1 d . . . . .
H12 H 0.704064 0.410646 0.562995 0.015 Uiso 1 1 calc R U . . .
C13 C 0.55563(14) 0.35293(14) 0.55119(14) 0.0138(3) Uani 1 1 d . . . . .
C14 C 0.47173(14) 0.35564(15) 0.59754(15) 0.0159(4) Uani 1 1 d . . . . .
H14 H 0.408725 0.313051 0.565827 0.019 Uiso 1 1 calc R U . . .
C15 C 0.48265(14) 0.42284(15) 0.69219(15) 0.0152(4) Uani 1 1 d . . . . .
H15 H 0.426144 0.425992 0.725917 0.018 Uiso 1 1 calc R U . . .
C16 C 0.57464(14) 0.48563(14) 0.73860(14) 0.0127(3) Uani 1 1 d . . . . .
C17 C 0.78760(13) 0.89249(14) 0.74461(14) 0.0111(3) Uani 1 1 d . . . . .
C18 C 0.72606(13) 0.93414(15) 0.63995(14) 0.0142(4) Uani 1 1 d . . . . .
C19 C 0.69358(15) 1.04839(16) 0.62682(16) 0.0197(4) Uani 1 1 d . . . . .
H19 H 0.650175 1.073736 0.556309 0.024 Uiso 1 1 calc R U . . .
C20 C 0.72331(15) 1.12591(16) 0.71458(16) 0.0195(4) Uani 1 1 d . . . . .
H20 H 0.701005 1.203780 0.705222 0.023 Uiso 1 1 calc R U . . .
C21 C 0.78634(14) 1.08635(15) 0.81597(15) 0.0149(4) Uani 1 1 d . . . . .
C22 C 0.81645(13) 0.97186(14) 0.83115(14) 0.0122(3) Uani 1 1 d . . . . .
H22 H 0.857956 0.947079 0.902727 0.015 Uiso 1 1 calc R U . . .
Br1 Br 0.54667(2) 0.26340(2) 0.42050(2) 0.01602(6) Uani 1 1 d . . . . .
Br2 Br 0.83900(2) 1.19247(2) 0.93494(2) 0.01757(6) Uani 1 1 d . . . . .
O1 O 0.57903(10) 0.55313(11) 0.83194(10) 0.0160(3) Uani 1 1 d . . . . .
H1A H 0.5206(19) 0.5594(19) 0.8355(18) 0.024 Uiso 1 1 d . U . . .
O2 O 0.69962(10) 0.86127(11) 0.55000(10) 0.0169(3) Uani 1 1 d . . . . .
H2 H 0.6685(17) 0.897(2) 0.4937(19) 0.025 Uiso 1 1 d . U . . .

loop_
_atom_site_aniso_label
_atom_site_aniso_U_11
_atom_site_aniso_U_22
_atom_site_aniso_U_33
_atom_site_aniso_U_23
_atom_site_aniso_U_13
_atom_site_aniso_U_12
C1 0.0143(8) 0.0125(8) 0.0103(8) 0.0018(7) -0.0010(7) 0.0021(7)
C2 0.0171(9) 0.0099(8) 0.0108(8) 0.0013(6) 0.0021(7) 0.0016(7)
C3 0.0116(8) 0.0099(8) 0.0104(8) -0.0007(6) 0.0021(6) -0.0003(6)
C4 0.0099(8) 0.0099(8) 0.0099(8) 0.0013(6) 0.0020(6) -0.0005(6)
C5 0.0105(8) 0.0106(8) 0.0100(8) 0.0008(6) 0.0017(6) 0.0000(6)
C6 0.0125(8) 0.0115(8) 0.0096(8) -0.0005(6) 0.0007(7) 0.0003(7)
C7 0.0112(8) 0.0141(9) 0.0199(9) -0.0018(7) 0.0002(7) 0.0014(7)
C8 0.0142(9) 0.0135(9) 0.0134(8) -0.0027(7) 0.0035(7) 0.0003(7)
C9 0.0113(8) 0.0166(9) 0.0156(9) -0.0024(7) 0.0056(7) 0.0001(7)
C10 0.0115(8) 0.0152(9) 0.0123(8) 0.0006(7) 0.0031(7) -0.0030(7)
C11 0.0134(8) 0.0085(8) 0.0120(8) 0.0030(6) 0.0011(7) 0.0001(6)
C12 0.0134(8) 0.0104(8) 0.0138(8) 0.0018(7) 0.0019(7) 0.0012(7)
C13 0.0185(9) 0.0080(8) 0.0120(8) 0.0010(7) -0.0006(7) 0.0017(7)
C14 0.0145(9) 0.0124(9) 0.0174(9) 0.0023(7) -0.0009(7) -0.0034(7)
C15 0.0140(9) 0.0162(9) 0.0159(9) 0.0047(7) 0.0048(7) -0.0015(7)
C16 0.0171(9) 0.0106(8) 0.0095(8) 0.0025(6) 0.0019(7) 0.0004(7)
C17 0.0082(8) 0.0122(8) 0.0135(8) 0.0039(7) 0.0042(6) -0.0011(6)
C18 0.0124(8) 0.0154(9) 0.0141(9) 0.0029(7) 0.0025(7) -0.0026(7)
C19 0.0189(9) 0.0180(9) 0.0185(9) 0.0091(7) -0.0008(7) 0.0004(7)
C20 0.0203(10) 0.0118(9) 0.0251(10) 0.0049(7) 0.0042(8) 0.0014(7)
C21 0.0132(8) 0.0129(8) 0.0185(9) -0.0007(7) 0.0044(7) -0.0025(7)
C22 0.0097(8) 0.0128(8) 0.0139(8) 0.0029(7) 0.0033(6) -0.0006(7)
Br1 0.01541(10) 0.01322(10) 0.01566(10) -0.00379(6) -0.00186(7) 0.00081(6)
Br2 0.01840(10) 0.01084(10) 0.02314(10) -0.00275(7) 0.00526(7) -0.00169(7)
O1 0.0147(6) 0.0204(7) 0.0138(6) -0.0026(5) 0.0058(5) -0.0029(5)
O2 0.0206(7) 0.0174(7) 0.0095(6) 0.0043(5) -0.0012(5) -0.0018(5)

loop_
_atom_type_symbol
_atom_type_description
_atom_type_scat_dispersion_real
_atom_type_scat_dispersion_imag
_atom_type_scat_source
C C 0.0033 0.0016 'International Tables Vol C Tables 4.2.6.8 and 6.1.1.4'
H H 0.0000 0.0000 'International Tables Vol C Tables 4.2.6.8 and 6.1.1.4'
Br Br -0.2901 2.4595 'International Tables Vol C Tables 4.2.6.8 and 6.1.1.4'
O O 0.0106 0.0060 'International Tables Vol C Tables 4.2.6.8 and 6.1.1.4'

loop_
_geom_angle_atom_site_label_1
_geom_angle_atom_site_label_2
_geom_angle_atom_site_label_3
_geom_angle
_geom_angle_site_symmetry_1
_geom_angle_site_symmetry_3
_geom_angle_publ_flag
C7 C1 C2 109.24(14) . . ?
C7 C1 C6 109.51(14) . . ?
C2 C1 C6 110.78(14) . . ?
C7 C1 H1 109.1 . . ?
C2 C1 H1 109.1 . . ?
C6 C1 H1 109.1 . . ?
C1 C2 C3 109.61(14) . . ?
C1 C2 H2A 109.7 . . ?
C3 C2 H2A 109.7 . . ?
C1 C2 H2B 109.7 . . ?
C3 C2 H2B 109.7 . . ?
H2A C2 H2B 108.2 . . ?
C11 C3 C8 111.85(13) . . ?
C11 C3 C2 112.43(13) . . ?
C8 C3 C2 106.99(13) . . ?
C11 C3 C4 108.06(13) . . ?
C8 C3 C4 107.19(13) . . ?
C2 C3 C4 110.21(13) . . ?
C5 C4 C3 112.04(13) . . ?
C5 C4 H4A 109.2 . . ?
C3 C4 H4A 109.2 . . ?
C5 C4 H4B 109.2 . . ?
C3 C4 H4B 109.2 . . ?
H4A C4 H4B 107.9 . . ?
C17 C5 C6 112.49(13) . . ?
C17 C5 C10 109.45(13) . . ?
C6 C5 C10 107.85(13) . . ?
C17 C5 C4 110.23(13) . . ?
C6 C5 C4 106.55(13) . . ?
C10 C5 C4 110.20(13) . . ?
C1 C6 C5 111.02(13) . . ?
C1 C6 H6A 109.4 . . ?
C5 C6 H6A 109.4 . . ?
C1 C6 H6B 109.4 . . ?
C5 C6 H6B 109.4 . . ?
H6A C6 H6B 108.0 . . ?
C9 C7 C1 108.34(14) . . ?
C9 C7 H7A 110.0 . . ?
C1 C7 H7A 110.0 . . ?
C9 C7 H7B 110.0 . . ?
C1 C7 H7B 110.0 . . ?
H7A C7 H7B 108.4 . . ?
C9 C8 C3 111.33(14) . . ?
C9 C8 H8A 109.4 . . ?
C3 C8 H8A 109.4 . . ?
C9 C8 H8B 109.4 . . ?
C3 C8 H8B 109.4 . . ?
H8A C8 H8B 108.0 . . ?
C7 C9 C10 109.45(14) . . ?
C7 C9 C8 110.33(14) . . ?
C10 C9 C8 109.62(14) . . ?
C7 C9 H9 109.1 . . ?
C10 C9 H9 109.1 . . ?
C8 C9 H9 109.1 . . ?
C9 C10 C5 109.86(14) . . ?
C9 C10 H10A 109.7 . . ?
C5 C10 H10A 109.7 . . ?
C9 C10 H10B 109.7 . . ?
C5 C10 H10B 109.7 . . ?
H10A C10 H10B 108.2 . . ?
C12 C11 C16 115.79(15) . . ?
C12 C11 C3 120.15(15) . . ?
C16 C11 C3 123.95(15) . . ?
C13 C12 C11 122.08(16) . . ?
C13 C12 H12 119.0 . . ?
C11 C12 H12 119.0 . . ?
C14 C13 C12 121.45(16) . . ?
C14 C13 Br1 120.26(13) . . ?
C12 C13 Br1 118.29(13) . . ?
C13 C14 C15 117.64(16) . . ?
C13 C14 H14 121.2 . . ?
C15 C14 H14 121.2 . . ?
C14 C15 C16 121.33(16) . . ?
C14 C15 H15 119.3 . . ?
C16 C15 H15 119.3 . . ?
C15 C16 O1 118.17(15) . . ?
C15 C16 C11 121.71(16) . . ?
O1 C16 C11 120.11(15) . . ?
C22 C17 C18 116.64(15) . . ?
C22 C17 C5 121.47(15) . . ?
C18 C17 C5 121.86(15) . . ?
O2 C18 C19 119.78(15) . . ?
O2 C18 C17 119.34(15) . . ?
C19 C18 C17 120.87(16) . . ?
C20 C19 C18 121.35(17) . . ?
C20 C19 H19 119.3 . . ?
C18 C19 H19 119.3 . . ?
C21 C20 C19 117.90(17) . . ?
C21 C20 H20 121.1 . . ?
C19 C20 H20 121.1 . . ?
C20 C21 C22 121.31(17) . . ?
C20 C21 Br2 119.27(14) . . ?
C22 C21 Br2 119.33(13) . . ?
C21 C22 C17 121.86(16) . . ?
C21 C22 H22 119.1 . . ?
C17 C22 H22 119.1 . . ?
C16 O1 H1A 106.8(17) . . ?
C18 O2 H2 109.8(16) . . ?

loop_
_geom_bond_atom_site_label_1
_geom_bond_atom_site_label_2
_geom_bond_distance
_geom_bond_site_symmetry_2
_geom_bond_publ_flag
C1 C7 1.533(2) . ?
C1 C2 1.536(2) . ?
C1 C6 1.539(2) . ?
C1 H1 1.0000 . ?
C2 C3 1.545(2) . ?
C2 H2A 0.9900 . ?
C2 H2B 0.9900 . ?
C3 C11 1.537(2) . ?
C3 C8 1.543(2) . ?
C3 C4 1.548(2) . ?
C4 C5 1.546(2) . ?
C4 H4A 0.9900 . ?
C4 H4B 0.9900 . ?
C5 C17 1.536(2) . ?
C5 C6 1.540(2) . ?
C5 C10 1.546(2) . ?
C6 H6A 0.9900 . ?
C6 H6B 0.9900 . ?
C7 C9 1.529(2) . ?
C7 H7A 0.9900 . ?
C7 H7B 0.9900 . ?
C8 C9 1.535(2) . ?
C8 H8A 0.9900 . ?
C8 H8B 0.9900 . ?
C9 C10 1.531(2) . ?
C9 H9 1.0000 . ?
C10 H10A 0.9900 . ?
C10 H10B 0.9900 . ?
C11 C12 1.401(2) . ?
C11 C16 1.407(2) . ?
C12 C13 1.388(2) . ?
C12 H12 0.9500 . ?
C13 C14 1.380(3) . ?
C13 Br1 1.9091(17) . ?
C14 C15 1.389(3) . ?
C14 H14 0.9500 . ?
C15 C16 1.391(2) . ?
C15 H15 0.9500 . ?
C16 O1 1.391(2) . ?
C17 C22 1.390(2) . ?
C17 C18 1.413(2) . ?
C18 O2 1.370(2) . ?
C18 C19 1.393(3) . ?
C19 C20 1.387(3) . ?
C19 H19 0.9500 . ?
C20 C21 1.380(3) . ?
C20 H20 0.9500 . ?
C21 C22 1.388(2) . ?
C21 Br2 1.9044(18) . ?
C22 H22 0.9500 . ?
O1 H1A 0.78(2) . ?
O2 H2 0.82(2) . ?

loop_
_geom_hbond_atom_site_label_D
_geom_hbond_atom_site_label_H
_geom_hbond_atom_site_label_A
_geom_hbond_distance_DH
_geom_hbond_distance_HA
_geom_hbond_distance_DA
_geom_hbond_angle_DHA
_geom_hbond_site_symmetry_A
_geom_hbond_publ_flag
O2 H2 O1 0.82(2) 2.11(2) 2.9095(18) 166(2) 4_575 yes

loop_
_geom_torsion_atom_site_label_1
_geom_torsion_atom_site_label_2
_geom_torsion_atom_site_label_3
_geom_torsion_atom_site_label_4
_geom_torsion
_geom_torsion_site_symmetry_1
_geom_torsion_site_symmetry_2
_geom_torsion_site_symmetry_3
_geom_torsion_site_symmetry_4
_geom_torsion_publ_flag
C7 C1 C2 C3 -63.77(17) . . . . ?
C6 C1 C2 C3 56.95(18) . . . . ?
C1 C2 C3 C11 -176.03(13) . . . . ?
C1 C2 C3 C8 60.80(17) . . . . ?
C1 C2 C3 C4 -55.41(18) . . . . ?
C11 C3 C4 C5 -178.23(13) . . . . ?
C8 C3 C4 C5 -57.53(17) . . . . ?
C2 C3 C4 C5 58.56(18) . . . . ?
C3 C4 C5 C17 178.19(13) . . . . ?
C3 C4 C5 C6 -59.47(17) . . . . ?
C3 C4 C5 C10 57.27(17) . . . . ?
C7 C1 C6 C5 59.66(18) . . . . ?
C2 C1 C6 C5 -60.89(18) . . . . ?
C17 C5 C6 C1 -179.01(13) . . . . ?
C10 C5 C6 C1 -58.21(18) . . . . ?
C4 C5 C6 C1 60.09(17) . . . . ?
C2 C1 C7 C9 61.32(18) . . . . ?
C6 C1 C7 C9 -60.17(18) . . . . ?
C11 C3 C8 C9 177.87(13) . . . . ?
C2 C3 C8 C9 -58.60(18) . . . . ?
C4 C3 C8 C9 59.61(17) . . . . ?
C1 C7 C9 C10 61.98(18) . . . . ?
C1 C7 C9 C8 -58.73(18) . . . . ?
C3 C8 C9 C7 58.96(18) . . . . ?
C3 C8 C9 C10 -61.65(18) . . . . ?
C7 C9 C10 C5 -62.45(17) . . . . ?
C8 C9 C10 C5 58.69(18) . . . . ?
C17 C5 C10 C9 -177.98(13) . . . . ?
C6 C5 C10 C9 59.34(17) . . . . ?
C4 C5 C10 C9 -56.60(17) . . . . ?
C8 C3 C11 C12 -2.5(2) . . . . ?
C2 C3 C11 C12 -122.85(16) . . . . ?
C4 C3 C11 C12 115.30(16) . . . . ?
C8 C3 C11 C16 -178.36(15) . . . . ?
C2 C3 C11 C16 61.2(2) . . . . ?
C4 C3 C11 C16 -60.6(2) . . . . ?
C16 C11 C12 C13 0.4(2) . . . . ?
C3 C11 C12 C13 -175.82(15) . . . . ?
C11 C12 C13 C14 -0.3(3) . . . . ?
C11 C12 C13 Br1 179.30(13) . . . . ?
C12 C13 C14 C15 0.0(3) . . . . ?
Br1 C13 C14 C15 -179.62(12) . . . . ?
C13 C14 C15 C16 0.2(3) . . . . ?
C14 C15 C16 O1 178.55(15) . . . . ?
C14 C15 C16 C11 -0.1(3) . . . . ?
C12 C11 C16 C15 -0.2(2) . . . . ?
C3 C11 C16 C15 175.86(15) . . . . ?
C12 C11 C16 O1 -178.84(14) . . . . ?
C3 C11 C16 O1 -2.8(2) . . . . ?
C6 C5 C17 C22 8.6(2) . . . . ?
C10 C5 C17 C22 -111.22(17) . . . . ?
C4 C5 C17 C22 127.42(16) . . . . ?
C6 C5 C17 C18 -173.47(15) . . . . ?
C10 C5 C17 C18 66.7(2) . . . . ?
C4 C5 C17 C18 -54.7(2) . . . . ?
C22 C17 C18 O2 176.78(15) . . . . ?
C5 C17 C18 O2 -1.2(2) . . . . ?
C22 C17 C18 C19 -2.2(2) . . . . ?
C5 C17 C18 C19 179.85(16) . . . . ?
O2 C18 C19 C20 -176.76(16) . . . . ?
C17 C18 C19 C20 2.2(3) . . . . ?
C18 C19 C20 C21 0.0(3) . . . . ?
C19 C20 C21 C22 -2.0(3) . . . . ?
C19 C20 C21 Br2 174.68(14) . . . . ?
C20 C21 C22 C17 2.0(3) . . . . ?
Br2 C21 C22 C17 -174.68(12) . . . . ?
C18 C17 C22 C21 0.1(2) . . . . ?
C5 C17 C22 C21 178.10(15) . . . . ?
